data_4324102
loop_
_publ_author_name
'Julia B. H. Strautmann'
'Carl-Georg Freiherr von Richthofen'
'Gabriele Heinze-Br\"uckner'
'Serena DeBeer'
'Eberhard Bothe'
'Eckhard Bill'
'Thomas Weyherm\"uller'
'Anja Stammler'
'Hartmut B\"ogge'
'Thorsten Glaser'

_publ_contact_author_address
;     Fakult\"at f. Chemie
      Universit\"at Bielefeld
      33501 Bielefeld
      Germany
;
_publ_contact_author_email thorsten.glaser@uni-bielefeld.de
_publ_contact_author_fax '49 521 106 6003'
_publ_contact_author_name 'Prof. Dr. T. Glaser'
_publ_contact_author_phone '49 521 106 6105'
_publ_section_title
;
 Molecular and Electronic Structures of Dinuclear Iron Complexes
 Incorporating Strongly Electron-Donating Ligands: Implications for the
 Generation of the One- and Two-Electron Oxidized Forms
;
_journal_name_full 'Inorganic Chemistry'
_journal_page_first 155
_journal_page_last 171
_journal_paper_doi 10.1021/ic101535y
_journal_volume 50
_journal_year 2011
_chemical_formula_sum 'C44 H60 Fe2 N4 O5'
_chemical_formula_weight 836.66
_chemical_name_systematic
; 
 ? 
;
_space_group_IT_number 14
_symmetry_cell_setting monoclinic
_symmetry_space_group_name_Hall '-P 2ybc'
_symmetry_space_group_name_H-M 'P 1 21/c 1'
_atom_sites_solution_hydrogens geom
_atom_sites_solution_primary direct
_atom_sites_solution_secondary difmap
_audit_creation_method SHELXL-97
_cell_angle_alpha 90.00
_cell_angle_beta 101.481(3)
_cell_angle_gamma 90.00
_cell_formula_units_Z 4
_cell_length_a 25.1515(14)
_cell_length_b 9.7970(4)
_cell_length_c 17.4994(8)
_cell_measurement_temperature 100(2)
_cell_volume 4225.7(4)
_computing_cell_refinement 'Nonius Collect Software'
_computing_data_collection 'Nonius Collect Software'
_computing_data_reduction 'Nonius Collect Software'
_computing_structure_refinement 'SHELXL-97 (Sheldrick, 1997)'
_computing_structure_solution 'SHELXS-97 (Sheldrick, 1990)'
_diffrn_ambient_temperature 100(2)
_diffrn_measured_fraction_theta_full 0.998
_diffrn_measured_fraction_theta_max 0.998
_diffrn_measurement_device_type 'Bruker-Nonius Kappa-CCD'
_diffrn_measurement_method '1397 images at 1.0 deg. stepwise rotation in omega and phi, 120 sec./frame'
_diffrn_radiation_monochromator graphite
_diffrn_radiation_source 'rotating anode, 50 kV, 80 mA'
_diffrn_radiation_type MoK\a
_diffrn_radiation_wavelength 0.71073
_diffrn_reflns_av_R_equivalents 0.0758
_diffrn_reflns_av_sigmaI/netI 0.0318
_diffrn_reflns_limit_h_max 36
_diffrn_reflns_limit_h_min -36
_diffrn_reflns_limit_k_max 14
_diffrn_reflns_limit_k_min -14
_diffrn_reflns_limit_l_max 25
_diffrn_reflns_limit_l_min -25
_diffrn_reflns_number 143345
_diffrn_reflns_theta_full 30.99
_diffrn_reflns_theta_max 30.99
_diffrn_reflns_theta_min 3.14
_exptl_absorpt_coefficient_mu 0.735
_exptl_absorpt_correction_T_max 0.971
_exptl_absorpt_correction_T_min 0.848
_exptl_absorpt_correction_type multi-scan
_exptl_absorpt_process_details 'SADABS 2006/1, Bruker AXS (2006)'
_exptl_crystal_colour red
_exptl_crystal_density_diffrn 1.315
_exptl_crystal_density_method 'not measured'
_exptl_crystal_description 'transparent parallelepiped'
_exptl_crystal_F_000 1776
_exptl_crystal_size_max 0.17
_exptl_crystal_size_mid 0.10
_exptl_crystal_size_min 0.05
_refine_diff_density_max 1.350
_refine_diff_density_min -0.557
_refine_diff_density_rms 0.088
_refine_ls_extinction_method none
_refine_ls_goodness_of_fit_ref 1.079
_refine_ls_hydrogen_treatment constr
_refine_ls_matrix_type full
_refine_ls_number_parameters 511
_refine_ls_number_reflns 13417
_refine_ls_number_restraints 0
_refine_ls_restrained_S_all 1.079
_refine_ls_R_factor_all 0.0814
_refine_ls_R_factor_gt 0.0632
_refine_ls_shift/su_max 0.001
_refine_ls_shift/su_mean 0.000
_refine_ls_structure_factor_coef Fsqd
_refine_ls_weighting_details 'calc w=1/[\s^2^(Fo^2^)+(0.0564P)^2^+8.6565P] where P=(Fo^2^+2Fc^2^)/3'
_refine_ls_weighting_scheme calc
_refine_ls_wR_factor_gt 0.1464
_refine_ls_wR_factor_ref 0.1573
_reflns_number_gt 10812
_reflns_number_total 13417
_reflns_threshold_expression >2sigma(I)
_cod_data_source_file ic101535y_si_002_3.cif
_cod_data_source_block 5103neu
_cod_original_cell_volume 4225.7(3)
_cod_database_code 4324102

loop_
_symmetry_equiv_pos_as_xyz
'x, y, z'
'-x, y+1/2, -z+1/2'
'-x, -y, -z'
'x, -y-1/2, z-1/2'

loop_
_atom_site_label
_atom_site_type_symbol
_atom_site_fract_x
_atom_site_fract_y
_atom_site_fract_z
_atom_site_U_iso_or_equiv
_atom_site_adp_type
_atom_site_occupancy
_atom_site_symmetry_multiplicity
_atom_site_calc_flag
_atom_site_refinement_flags
_atom_site_disorder_assembly
_atom_site_disorder_group
Fe1 Fe 0.009733(14) 0.96103(3) 0.10140(2) 0.01909(8) Uani 1 1 d . . .
N1 N -0.03555(10) 1.1334(2) 0.14308(16) 0.0329(5) Uani 1 1 d . . .
C1 C -0.13698(13) 0.7665(3) 0.09780(17) 0.0338(6) Uani 1 1 d . . .
O1 O -0.04491(8) 0.8429(2) 0.12620(13) 0.0306(4) Uani 1 1 d . . .
O2 O 0.06269(8) 0.8237(2) 0.13316(16) 0.0406(6) Uani 1 1 d . . .
N2 N 0.07651(10) 1.1078(2) 0.14669(16) 0.0342(6) Uani 1 1 d . . .
C2 C -0.19138(13) 0.7967(4) 0.09842(19) 0.0418(8) Uani 1 1 d . . .
H2 H -0.2181 0.7300 0.0792 0.050 Uiso 1 1 calc R . .
C3 C -0.20809(12) 0.9187(4) 0.1256(2) 0.0425(8) Uani 1 1 d . . .
C4 C -0.16814(13) 1.0127(4) 0.1574(2) 0.0394(7) Uani 1 1 d . . .
H4 H -0.1785 1.0958 0.1784 0.047 Uiso 1 1 calc R . .
C5 C -0.11337(12) 0.9873(3) 0.15917(16) 0.0299(5) Uani 1 1 d . . .
O5 O 0.0000 1.0000 0.0000 0.0290(6) Uani 1 2 d S . .
C6 C -0.09743(11) 0.8660(3) 0.12672(16) 0.0274(5) Uani 1 1 d . . .
C7 C -0.07031(13) 1.0861(3) 0.19667(19) 0.0381(7) Uani 1 1 d . . .
H7A H -0.0879 1.1661 0.2157 0.046 Uiso 1 1 calc R . .
H7B H -0.0473 1.0417 0.2424 0.046 Uiso 1 1 calc R . .
C8 C 0.00453(16) 1.2334(4) 0.1875(3) 0.0534(10) Uani 1 1 d . . .
H8A H -0.0126 1.3245 0.1864 0.064 Uiso 1 1 calc R . .
H8B H 0.0148 1.2041 0.2426 0.064 Uiso 1 1 calc R . .
C9 C 0.05324(13) 1.2428(3) 0.1540(2) 0.0426(8) Uani 1 1 d . . .
H9A H 0.0439 1.2861 0.1019 0.051 Uiso 1 1 calc R . .
H9B H 0.0804 1.3011 0.1876 0.051 Uiso 1 1 calc R . .
C10 C -0.07010(15) 1.2015(3) 0.0747(2) 0.0456(8) Uani 1 1 d . . .
H10A H -0.0951 1.1347 0.0452 0.068 Uiso 1 1 calc R . .
H10B H -0.0470 1.2396 0.0410 0.068 Uiso 1 1 calc R . .
H10C H -0.0909 1.2751 0.0928 0.068 Uiso 1 1 calc R . .
C11 C 0.11267(15) 1.1250(4) 0.0862(2) 0.0500(9) Uani 1 1 d . . .
H11A H 0.0907 1.1574 0.0369 0.075 Uiso 1 1 calc R . .
H11B H 0.1291 1.0370 0.0777 0.075 Uiso 1 1 calc R . .
H11C H 0.1413 1.1915 0.1053 0.075 Uiso 1 1 calc R . .
C12 C 0.10902(13) 1.0569(3) 0.22023(19) 0.0378(7) Uani 1 1 d . . .
H12A H 0.0846 1.0338 0.2563 0.045 Uiso 1 1 calc R . .
H12B H 0.1339 1.1300 0.2448 0.045 Uiso 1 1 calc R . .
C13 C 0.14617(11) 0.7035(3) 0.15266(17) 0.0276(5) Uani 1 1 d . . .
C14 C 0.20138(11) 0.7014(3) 0.18527(19) 0.0331(6) Uani 1 1 d . . .
H14 H 0.2217 0.6222 0.1783 0.040 Uiso 1 1 calc R . .
C15 C 0.22809(12) 0.8101(3) 0.2277(2) 0.0408(7) Uani 1 1 d . . .
C16 C 0.19739(13) 0.9252(3) 0.23968(19) 0.0370(6) Uani 1 1 d . . .
H16 H 0.2146 0.9995 0.2696 0.044 Uiso 1 1 calc R . .
C17 C 0.14202(12) 0.9318(3) 0.20829(17) 0.0310(6) Uani 1 1 d . . .
C18 C 0.11595(11) 0.8209(3) 0.16359(19) 0.0319(6) Uani 1 1 d . . .
C19 C -0.12048(18) 0.6329(4) 0.0688(2) 0.0532(10) Uani 1 1 d . . .
H19A H -0.1503 0.5674 0.0654 0.080 Uiso 1 1 calc R . .
H19B H -0.0885 0.5982 0.1050 0.080 Uiso 1 1 calc R . .
H19C H -0.1118 0.6453 0.0171 0.080 Uiso 1 1 calc R . .
C20 C -0.26788(14) 0.9506(5) 0.1226(3) 0.0619(13) Uani 1 1 d . . .
H20A H -0.2902 0.8739 0.0987 0.093 Uiso 1 1 calc R . .
H20B H -0.2780 1.0332 0.0915 0.093 Uiso 1 1 calc R . .
H20C H -0.2739 0.9652 0.1757 0.093 Uiso 1 1 calc R . .
C21 C 0.28772(13) 0.8021(4) 0.2639(3) 0.0494(9) Uani 1 1 d . . .
H21A H 0.3023 0.7145 0.2505 0.074 Uiso 1 1 calc R . .
H21B H 0.2925 0.8096 0.3207 0.074 Uiso 1 1 calc R . .
H21C H 0.3071 0.8768 0.2441 0.074 Uiso 1 1 calc R . .
C22 C 0.11793(13) 0.5825(3) 0.1116(2) 0.0432(8) Uani 1 1 d . . .
H22A H 0.1127 0.5961 0.0551 0.065 Uiso 1 1 calc R . .
H22B H 0.0826 0.5712 0.1263 0.065 Uiso 1 1 calc R . .
H22C H 0.1400 0.5006 0.1264 0.065 Uiso 1 1 calc R . .
Fe2 Fe 0.502591(13) 0.94628(3) 0.097873(18) 0.01615(8) Uani 1 1 d . . .
N101 N 0.43113(9) 1.0680(2) 0.12085(12) 0.0224(4) Uani 1 1 d . . .
C101 C 0.39096(13) 0.6539(3) 0.03642(16) 0.0294(5) Uani 1 1 d . . .
O101 O 0.46115(8) 0.78880(19) 0.11223(13) 0.0299(4) Uani 1 1 d . . .
O102 O 0.56869(8) 0.8501(2) 0.13227(11) 0.0282(4) Uani 1 1 d . . .
N102 N 0.54529(9) 1.1174(2) 0.16528(13) 0.0237(4) Uani 1 1 d . . .
C102 C 0.33586(13) 0.6383(3) 0.00434(17) 0.0351(6) Uani 1 1 d . . .
H102 H 0.3245 0.5605 -0.0270 0.042 Uiso 1 1 calc R . .
C103 C 0.29724(12) 0.7320(3) 0.01651(18) 0.0356(6) Uani 1 1 d . . .
C104 C 0.31518(12) 0.8453(3) 0.0637(2) 0.0358(6) Uani 1 1 d . . .
H104 H 0.2893 0.9103 0.0736 0.043 Uiso 1 1 calc R . .
C105 C 0.36994(11) 0.8653(3) 0.09650(17) 0.0289(5) Uani 1 1 d . . .
O105 O 0.5000 1.0000 0.0000 0.0224(5) Uani 1 2 d S . .
C106 C 0.40855(11) 0.7709(3) 0.08130(16) 0.0266(5) Uani 1 1 d . . .
C107 C 0.39033(12) 0.9831(3) 0.15010(18) 0.0321(6) Uani 1 1 d . . .
H10D H 0.3592 1.0413 0.1559 0.039 Uiso 1 1 calc R . .
H10E H 0.4068 0.9469 0.2023 0.039 Uiso 1 1 calc R . .
C108 C 0.45270(12) 1.1732(3) 0.18106(18) 0.0335(6) Uani 1 1 d . . .
H10F H 0.4262 1.2486 0.1783 0.040 Uiso 1 1 calc R . .
H10G H 0.4577 1.1319 0.2336 0.040 Uiso 1 1 calc R . .
C109 C 0.50538(11) 1.2283(3) 0.16861(17) 0.0264(5) Uani 1 1 d . . .
H10H H 0.5203 1.2917 0.2116 0.032 Uiso 1 1 calc R . .
H10I H 0.4994 1.2806 0.1192 0.032 Uiso 1 1 calc R . .
C110 C 0.40368(12) 1.1370(3) 0.04728(18) 0.0325(6) Uani 1 1 d . . .
H11D H 0.3891 1.0679 0.0082 0.049 Uiso 1 1 calc R . .
H11E H 0.4300 1.1941 0.0275 0.049 Uiso 1 1 calc R . .
H11F H 0.3740 1.1941 0.0579 0.049 Uiso 1 1 calc R . .
C111 C 0.58814(11) 1.1698(3) 0.12495(16) 0.0280(5) Uani 1 1 d . . .
H11G H 0.5719 1.1924 0.0708 0.042 Uiso 1 1 calc R . .
H11H H 0.6160 1.0997 0.1259 0.042 Uiso 1 1 calc R . .
H11I H 0.6046 1.2519 0.1517 0.042 Uiso 1 1 calc R . .
C112 C 0.57031(11) 1.0706(3) 0.24546(15) 0.0267(5) Uani 1 1 d . . .
H11J H 0.5413 1.0346 0.2706 0.032 Uiso 1 1 calc R . .
H11K H 0.5865 1.1506 0.2761 0.032 Uiso 1 1 calc R . .
C113 C 0.64791(10) 0.7505(2) 0.20576(14) 0.0219(4) Uani 1 1 d . . .
C114 C 0.68926(11) 0.7531(3) 0.27132(15) 0.0259(5) Uani 1 1 d . . .
H114 H 0.7149 0.6807 0.2792 0.031 Uiso 1 1 calc R . .
C115 C 0.69449(10) 0.8582(3) 0.32603(16) 0.0274(5) Uani 1 1 d . . .
C116 C 0.65676(11) 0.9624(3) 0.31336(16) 0.0275(5) Uani 1 1 d . . .
H116 H 0.6603 1.0363 0.3492 0.033 Uiso 1 1 calc R . .
C117 C 0.61351(10) 0.9621(3) 0.24926(14) 0.0226(5) Uani 1 1 d . . .
C118 C 0.60878(9) 0.8558(3) 0.19456(14) 0.0211(4) Uani 1 1 d . . .
C119 C 0.43326(15) 0.5496(3) 0.0261(2) 0.0401(7) Uani 1 1 d . . .
H11L H 0.4153 0.4679 0.0008 0.060 Uiso 1 1 calc R . .
H11M H 0.4549 0.5249 0.0772 0.060 Uiso 1 1 calc R . .
H11N H 0.4570 0.5882 -0.0065 0.060 Uiso 1 1 calc R . .
C120 C 0.23759(14) 0.7117(4) -0.0179(2) 0.0483(9) Uani 1 1 d . . .
H12C H 0.2337 0.6601 -0.0667 0.072 Uiso 1 1 calc R . .
H12D H 0.2199 0.8008 -0.0284 0.072 Uiso 1 1 calc R . .
H12E H 0.2205 0.6610 0.0191 0.072 Uiso 1 1 calc R . .
C121 C 0.73964(13) 0.8556(4) 0.39801(19) 0.0425(8) Uani 1 1 d . . .
H12F H 0.7743 0.8772 0.3831 0.064 Uiso 1 1 calc R . .
H12G H 0.7417 0.7646 0.4217 0.064 Uiso 1 1 calc R . .
H12H H 0.7321 0.9234 0.4357 0.064 Uiso 1 1 calc R . .
C122 C 0.64293(13) 0.6383(3) 0.14643(18) 0.0358(7) Uani 1 1 d . . .
H12I H 0.6745 0.5779 0.1592 0.054 Uiso 1 1 calc R . .
H12J H 0.6412 0.6779 0.0946 0.054 Uiso 1 1 calc R . .
H12K H 0.6098 0.5859 0.1468 0.054 Uiso 1 1 calc R . .

loop_
_atom_site_aniso_label
_atom_site_aniso_U_11
_atom_site_aniso_U_22
_atom_site_aniso_U_33
_atom_site_aniso_U_23
_atom_site_aniso_U_13
_atom_site_aniso_U_12
Fe1 0.02222(16) 0.01559(15) 0.01804(16) -0.00200(12) 0.00058(12) -0.00107(12)
N1 0.0344(12) 0.0257(11) 0.0410(14) -0.0112(10) 0.0131(10) -0.0047(9)
C1 0.0386(15) 0.0369(15) 0.0257(13) 0.0014(11) 0.0058(11) -0.0125(12)
O1 0.0294(9) 0.0226(9) 0.0415(11) 0.0011(8) 0.0112(8) -0.0006(7)
O2 0.0231(9) 0.0190(9) 0.0743(17) 0.0008(10) -0.0032(10) -0.0003(7)
N2 0.0334(12) 0.0202(10) 0.0422(14) -0.0057(10) -0.0090(10) 0.0018(9)
C2 0.0344(15) 0.058(2) 0.0309(15) 0.0105(14) 0.0010(12) -0.0195(14)
C3 0.0284(14) 0.058(2) 0.0415(18) 0.0225(16) 0.0085(12) -0.0026(14)
C4 0.0369(15) 0.0457(18) 0.0384(17) 0.0077(14) 0.0144(13) 0.0045(13)
C5 0.0328(13) 0.0352(14) 0.0223(12) 0.0004(10) 0.0069(10) -0.0007(11)
O5 0.0378(15) 0.0283(13) 0.0199(12) -0.0012(10) 0.0034(10) 0.0012(11)
C6 0.0295(12) 0.0272(12) 0.0253(12) 0.0031(10) 0.0049(10) -0.0027(10)
C7 0.0405(16) 0.0389(16) 0.0375(16) -0.0156(13) 0.0145(13) -0.0020(13)
C8 0.053(2) 0.0310(16) 0.078(3) -0.0261(17) 0.0189(19) -0.0089(15)
C9 0.0401(16) 0.0197(12) 0.062(2) -0.0017(13) -0.0035(15) -0.0011(11)
C10 0.052(2) 0.0282(15) 0.061(2) 0.0052(14) 0.0236(17) 0.0105(14)
C11 0.0428(18) 0.053(2) 0.050(2) 0.0110(17) -0.0010(15) -0.0182(16)
C12 0.0417(16) 0.0313(14) 0.0342(15) -0.0056(12) -0.0076(12) -0.0009(12)
C13 0.0256(12) 0.0229(12) 0.0344(14) 0.0022(10) 0.0062(10) 0.0001(9)
C14 0.0255(12) 0.0325(14) 0.0417(16) -0.0010(12) 0.0077(11) 0.0051(11)
C15 0.0247(13) 0.0367(16) 0.058(2) -0.0005(14) 0.0017(13) 0.0018(11)
C16 0.0344(15) 0.0383(16) 0.0350(15) -0.0053(13) -0.0008(12) -0.0019(12)
C17 0.0343(14) 0.0312(13) 0.0266(13) -0.0008(11) 0.0042(10) 0.0004(11)
C18 0.0264(12) 0.0237(12) 0.0437(16) 0.0028(11) 0.0021(11) -0.0018(10)
C19 0.071(3) 0.0384(18) 0.055(2) -0.0161(16) 0.025(2) -0.0261(18)
C20 0.0299(16) 0.082(3) 0.076(3) 0.039(2) 0.0166(17) 0.0008(18)
C21 0.0267(14) 0.0464(19) 0.070(3) -0.0074(18) -0.0017(15) 0.0040(13)
C22 0.0376(16) 0.0282(14) 0.059(2) -0.0147(14) -0.0018(14) 0.0056(12)
Fe2 0.01810(15) 0.01712(15) 0.01314(15) -0.00162(11) 0.00290(11) -0.00062(11)
N101 0.0249(10) 0.0239(10) 0.0200(9) -0.0034(8) 0.0083(7) -0.0014(8)
C101 0.0449(15) 0.0229(12) 0.0223(12) 0.0014(9) 0.0113(11) -0.0042(11)
O101 0.0263(9) 0.0214(9) 0.0435(12) 0.0007(8) 0.0103(8) -0.0029(7)
O102 0.0270(9) 0.0278(9) 0.0255(9) -0.0108(7) -0.0049(7) 0.0066(7)
N102 0.0260(10) 0.0207(9) 0.0226(10) -0.0025(8) 0.0003(8) 0.0009(8)
C102 0.0490(17) 0.0318(14) 0.0226(13) 0.0006(11) 0.0028(11) -0.0116(13)
C103 0.0334(14) 0.0403(16) 0.0324(15) 0.0065(12) 0.0044(11) -0.0118(12)
C104 0.0273(13) 0.0364(15) 0.0444(17) 0.0043(13) 0.0091(12) -0.0010(11)
C105 0.0295(13) 0.0296(13) 0.0290(13) -0.0006(10) 0.0091(10) -0.0028(10)
O105 0.0241(11) 0.0305(13) 0.0132(10) 0.0011(9) 0.0052(9) 0.0030(10)
C106 0.0289(12) 0.0230(11) 0.0300(13) -0.0002(10) 0.0111(10) -0.0052(9)
C107 0.0328(13) 0.0343(14) 0.0331(14) -0.0026(11) 0.0156(11) -0.0007(11)
C108 0.0375(15) 0.0318(14) 0.0332(15) -0.0100(11) 0.0120(12) 0.0022(11)
C109 0.0295(12) 0.0168(10) 0.0308(13) -0.0052(9) 0.0010(10) 0.0032(9)
C110 0.0309(13) 0.0312(14) 0.0364(15) 0.0023(12) 0.0092(11) 0.0052(11)
C111 0.0315(13) 0.0254(12) 0.0259(13) 0.0004(10) 0.0029(10) -0.0057(10)
C112 0.0318(12) 0.0293(12) 0.0174(11) -0.0034(9) 0.0012(9) 0.0027(10)
C113 0.0250(11) 0.0204(10) 0.0208(11) 0.0017(9) 0.0054(9) 0.0006(9)
C114 0.0259(12) 0.0263(12) 0.0245(12) 0.0062(10) 0.0031(9) 0.0024(9)
C115 0.0239(11) 0.0329(13) 0.0234(12) 0.0038(10) 0.0000(9) -0.0022(10)
C116 0.0266(12) 0.0309(13) 0.0232(12) -0.0053(10) 0.0006(9) -0.0012(10)
C117 0.0221(10) 0.0249(11) 0.0202(11) -0.0017(9) 0.0028(8) -0.0003(9)
C118 0.0195(10) 0.0228(11) 0.0205(11) -0.0015(9) 0.0027(8) -0.0012(8)
C119 0.0557(19) 0.0254(14) 0.0393(17) -0.0037(12) 0.0100(14) 0.0021(13)
C120 0.0374(16) 0.056(2) 0.0462(19) 0.0100(16) -0.0034(14) -0.0168(15)
C121 0.0387(16) 0.0448(18) 0.0356(16) -0.0004(14) -0.0132(13) 0.0020(14)
C122 0.0473(17) 0.0251(13) 0.0305(14) -0.0057(11) -0.0028(12) 0.0117(12)

loop_
_atom_type_symbol
_atom_type_description
_atom_type_scat_dispersion_real
_atom_type_scat_dispersion_imag
_atom_type_scat_source
C C 0.0033 0.0016 'International Tables Vol C Tables 4.2.6.8 and 6.1.1.4'
H H 0.0000 0.0000 'International Tables Vol C Tables 4.2.6.8 and 6.1.1.4'
N N 0.0061 0.0033 'International Tables Vol C Tables 4.2.6.8 and 6.1.1.4'
O O 0.0106 0.0060 'International Tables Vol C Tables 4.2.6.8 and 6.1.1.4'
Fe Fe 0.3463 0.8444 'International Tables Vol C Tables 4.2.6.8 and 6.1.1.4'

loop_
_geom_angle_atom_site_label_1
_geom_angle_atom_site_label_2
_geom_angle_atom_site_label_3
_geom_angle
_geom_angle_site_symmetry_1
_geom_angle_site_symmetry_3
_geom_angle_publ_flag
O5 Fe1 O2 113.12(9) . . ?
O5 Fe1 O1 113.14(7) . . ?
O2 Fe1 O1 89.94(9) . . ?
O5 Fe1 N2 99.19(7) . . ?
O2 Fe1 N2 85.30(9) . . ?
O1 Fe1 N2 146.43(10) . . ?
O5 Fe1 N1 100.64(7) . . ?
O2 Fe1 N1 144.35(11) . . ?
O1 Fe1 N1 86.97(9) . . ?
N2 Fe1 N1 78.12(9) . . ?
C7 N1 C10 109.0(3) . . ?
C7 N1 C8 107.2(3) . . ?
C10 N1 C8 110.3(3) . . ?
C7 N1 Fe1 111.96(19) . . ?
C10 N1 Fe1 109.24(19) . . ?
C8 N1 Fe1 109.11(19) . . ?
C2 C1 C6 118.0(3) . . ?
C2 C1 C19 121.7(3) . . ?
C6 C1 C19 120.2(3) . . ?
C6 O1 Fe1 130.75(17) . . ?
C18 O2 Fe1 136.00(18) . . ?
C9 N2 C12 113.2(3) . . ?
C9 N2 C11 105.3(3) . . ?
C12 N2 C11 109.8(3) . . ?
C9 N2 Fe1 109.13(18) . . ?
C12 N2 Fe1 109.92(19) . . ?
C11 N2 Fe1 109.42(19) . . ?
C3 C2 C1 123.3(3) . . ?
C2 C3 C4 117.6(3) . . ?
C2 C3 C20 122.0(3) . . ?
C4 C3 C20 120.4(4) . . ?
C5 C4 C3 121.4(3) . . ?
C4 C5 C6 120.1(3) . . ?
C4 C5 C7 121.2(3) . . ?
C6 C5 C7 118.7(3) . . ?
Fe1 O5 Fe1 180.0 3_575 . ?
O1 C6 C5 120.3(2) . . ?
O1 C6 C1 120.3(3) . . ?
C5 C6 C1 119.3(3) . . ?
N1 C7 C5 113.0(2) . . ?
C9 C8 N1 111.2(3) . . ?
N2 C9 C8 111.1(3) . . ?
N2 C12 C17 112.2(3) . . ?
C14 C13 C18 118.4(3) . . ?
C14 C13 C22 121.7(3) . . ?
C18 C13 C22 119.7(2) . . ?
C15 C14 C13 122.9(3) . . ?
C14 C15 C16 118.2(3) . . ?
C14 C15 C21 121.2(3) . . ?
C16 C15 C21 120.6(3) . . ?
C17 C16 C15 120.9(3) . . ?
C16 C17 C18 119.8(3) . . ?
C16 C17 C12 121.0(3) . . ?
C18 C17 C12 119.2(3) . . ?
O2 C18 C13 119.0(3) . . ?
O2 C18 C17 121.2(3) . . ?
C13 C18 C17 119.7(3) . . ?
O105 Fe2 O102 108.26(6) . . ?
O105 Fe2 O101 116.73(7) . . ?
O102 Fe2 O101 91.36(9) . . ?
O105 Fe2 N102 102.17(6) . . ?
O102 Fe2 N102 84.57(8) . . ?
O101 Fe2 N102 140.04(9) . . ?
O105 Fe2 N101 97.88(6) . . ?
O102 Fe2 N101 151.86(8) . . ?
O101 Fe2 N101 85.90(8) . . ?
N102 Fe2 N101 79.81(8) . . ?
C107 N101 C110 108.5(2) . . ?
C107 N101 C108 108.7(2) . . ?
C110 N101 C108 109.6(2) . . ?
C107 N101 Fe2 113.17(16) . . ?
C110 N101 Fe2 109.43(16) . . ?
C108 N101 Fe2 107.42(16) . . ?
C102 C101 C106 119.3(3) . . ?
C102 C101 C119 122.9(3) . . ?
C106 C101 C119 117.8(3) . . ?
C106 O101 Fe2 125.12(17) . . ?
C118 O102 Fe2 135.30(16) . . ?
C109 N102 C112 110.5(2) . . ?
C109 N102 C111 108.9(2) . . ?
C112 N102 C111 110.0(2) . . ?
C109 N102 Fe2 108.42(15) . . ?
C112 N102 Fe2 109.84(16) . . ?
C111 N102 Fe2 109.26(16) . . ?
C103 C102 C101 122.5(3) . . ?
C102 C103 C104 117.5(3) . . ?
C102 C103 C120 121.4(3) . . ?
C104 C103 C120 121.0(3) . . ?
C105 C104 C103 121.9(3) . . ?
C104 C105 C106 119.5(3) . . ?
C104 C105 C107 123.2(3) . . ?
C106 C105 C107 117.3(2) . . ?
Fe2 O105 Fe2 179.998(1) 3_675 . ?
O101 C106 C105 120.2(2) . . ?
O101 C106 C101 120.5(3) . . ?
C105 C106 C101 119.2(3) . . ?
N101 C107 C105 112.7(2) . . ?
C109 C108 N101 110.8(2) . . ?
C108 C109 N102 111.6(2) . . ?
N102 C112 C117 115.0(2) . . ?
C114 C113 C118 119.3(2) . . ?
C114 C113 C122 122.1(2) . . ?
C118 C113 C122 118.6(2) . . ?
C113 C114 C115 122.3(2) . . ?
C116 C115 C114 117.9(2) . . ?
C116 C115 C121 121.4(3) . . ?
C114 C115 C121 120.6(3) . . ?
C115 C116 C117 121.8(2) . . ?
C116 C117 C118 119.7(2) . . ?
C116 C117 C112 118.1(2) . . ?
C118 C117 C112 121.9(2) . . ?
O102 C118 C117 122.5(2) . . ?
O102 C118 C113 118.5(2) . . ?
C117 C118 C113 119.0(2) . . ?

loop_
_geom_bond_atom_site_label_1
_geom_bond_atom_site_label_2
_geom_bond_distance
_geom_bond_site_symmetry_2
_geom_bond_publ_flag
Fe1 O5 1.7837(4) . ?
Fe1 O2 1.897(2) . ?
Fe1 O1 1.9115(19) . ?
Fe1 N2 2.233(2) . ?
Fe1 N1 2.238(2) . ?
N1 C7 1.478(4) . ?
N1 C10 1.490(5) . ?
N1 C8 1.506(4) . ?
C1 C2 1.402(5) . ?
C1 C6 1.413(4) . ?
C1 C19 1.492(5) . ?
O1 C6 1.342(3) . ?
O2 C18 1.340(3) . ?
N2 C9 1.462(4) . ?
N2 C12 1.468(4) . ?
N2 C11 1.536(5) . ?
C2 C3 1.383(6) . ?
C3 C4 1.394(5) . ?
C3 C20 1.526(5) . ?
C4 C5 1.394(4) . ?
C5 C6 1.409(4) . ?
C5 C7 1.502(4) . ?
O5 Fe1 1.7836(4) 3_575 ?
C8 C9 1.463(5) . ?
C12 C17 1.518(4) . ?
C13 C14 1.392(4) . ?
C13 C18 1.413(4) . ?
C13 C22 1.491(4) . ?
C14 C15 1.392(4) . ?
C15 C16 1.406(5) . ?
C15 C21 1.510(4) . ?
C16 C17 1.393(4) . ?
C17 C18 1.421(4) . ?
Fe2 O105 1.7805(3) . ?
Fe2 O102 1.9015(18) . ?
Fe2 O101 1.9064(19) . ?
Fe2 N102 2.203(2) . ?
Fe2 N101 2.259(2) . ?
N101 C107 1.489(3) . ?
N101 C110 1.496(4) . ?
N101 C108 1.496(3) . ?
C101 C102 1.396(4) . ?
C101 C106 1.410(4) . ?
C101 C119 1.512(4) . ?
O101 C106 1.338(3) . ?
O102 C118 1.331(3) . ?
N102 C109 1.488(3) . ?
N102 C112 1.491(3) . ?
N102 C111 1.492(3) . ?
C102 C103 1.383(5) . ?
C103 C104 1.403(5) . ?
C103 C120 1.515(4) . ?
C104 C105 1.396(4) . ?
C105 C106 1.404(4) . ?
C105 C107 1.511(4) . ?
O105 Fe2 1.7805(3) 3_675 ?
C108 C109 1.486(4) . ?
C112 C117 1.512(4) . ?
C113 C114 1.387(3) . ?
C113 C118 1.412(3) . ?
C113 C122 1.500(4) . ?
C114 C115 1.395(4) . ?
C115 C116 1.382(4) . ?
C115 C121 1.519(4) . ?
C116 C117 1.398(3) . ?
C117 C118 1.404(3) . ?
